data_4133295
loop_
_publ_author_name
'Mart\'inez-Mart\'inez, Antonio J'
'Tegner, Bengt E.'
'McKay, Alasdair I.'
'Bukvic, Alexander J.'
'Rees, Nicholas H.'
'Tizzard, Graham J.'
'Coles, Simon J.'
'Warren, Mark R.'
'Macgregor, Stuart A.'
'Weller, Andrew S.'

_publ_section_title
;
 Modulation of \s-Alkane Interactions in
 [Rh(L<sub>2</sub>)(alkane)]<sup>+</sup> Solid-State Molecular
 Organometallic (SMOM) Systems by Variation of the Chelating Phosphine and
 Alkane: Access to \h<sup>2</sup>,\h<sup>2</sup>-\s-Alkane Rh(I),
 \h<sup>1</sup>-\s-Alkane Rh(III) Complexes, and Alkane Encapsulation.
;
_journal_issue 44
_journal_name_full 'Journal of the American Chemical Society'
_journal_page_first 14958
_journal_page_last 14970
_journal_paper_doi 10.1021/jacs.8b09364
_journal_volume 140
_journal_year 2018
_chemical_formula_moiety 'C35 H62 P2 Rh, C32 H12 B F24'
_chemical_formula_sum 'C67 H74 B F24 P2 Rh'
_chemical_formula_weight 1510.92
_space_group_crystal_system monoclinic
_space_group_IT_number 15
_space_group_name_Hall '-C 2yc'
_space_group_name_H-M_alt 'C 1 2/c 1'
_atom_sites_solution_hydrogens geom
_atom_sites_solution_primary dual
_audit_creation_date 2018-08-29
_audit_creation_method
;
Olex2 1.2
(compiled 2018.05.29 svn.r3508 for OlexSys, GUI svn.r5506)
;
_cell_angle_alpha 90
_cell_angle_beta 92.8450(10)
_cell_angle_gamma 90
_cell_formula_units_Z 4
_cell_length_a 19.4403(2)
_cell_length_b 17.1515(2)
_cell_length_c 20.2397(2)
_cell_measurement_reflns_used 21769
_cell_measurement_temperature 150.01(10)
_cell_measurement_theta_max 76.3390
_cell_measurement_theta_min 4.0930
_cell_volume 6740.21(12)
_computing_cell_refinement 'CrysAlisPro 1.171.38.46 (Rigaku OD, 2015)'
_computing_data_collection 'CrysAlisPro 1.171.38.46 (Rigaku OD, 2015)'
_computing_data_reduction 'CrysAlisPro 1.171.38.46 (Rigaku OD, 2015)'
_computing_molecular_graphics 'Olex2 (Dolomanov et al., 2009)'
_computing_publication_material 'Olex2 (Dolomanov et al., 2009)'
_computing_structure_refinement 'ShelXL (Sheldrick, 2015)'
_computing_structure_solution 'ShelXT (Sheldrick, 2015)'
_diffrn_ambient_environment N~2~
_diffrn_ambient_temperature 150.01(10)
_diffrn_detector 'CCD plate'
_diffrn_detector_area_resol_mean 10.5035
_diffrn_detector_type Atlas
_diffrn_measured_fraction_theta_full 1.000
_diffrn_measured_fraction_theta_max 0.994
_diffrn_measurement_details
;
List of Runs (angles in degrees, time in seconds):

  # Type    Start    End  Width  t~exp~   \w     \q     \k     \f   Frames
--------------------------------------------------------------------------
  1  \w    131.00 163.00   1.00    8.00    --  111.00  77.00   0.00   32
  2  \w    117.00 163.00   1.00    8.00    --  111.00  45.00 -60.00   46
  3  \w    108.00 170.00   1.00    8.00    --  111.00 111.00  30.00   62
  4  \w    100.00 156.00   1.00    8.00    --  111.00 111.00 -30.00   56
  5  \w     86.00 176.00   1.00    8.00    --  111.00  15.00 -90.00   90
  6  \w    107.00 134.00   1.00    8.00    --  111.00 -61.00   0.00   27
  7  \w     97.00 142.00   1.00    8.00    --  111.00 -77.00 -30.00   45
  8  \w     97.00 141.00   1.00    8.00    --  111.00 -77.00 -90.00   44
  9  \w     94.00 136.00   1.00    8.00    --  111.00 -77.00-150.00   42
 10  \w     83.00 109.00   1.00    8.00    --  111.00 -94.00 -60.00   26
 11  \w     91.00 116.00   1.00    8.00    --  111.00-111.00 -30.00   25
 12  \w     88.00 114.00   1.00    8.00    --  111.00-111.00  30.00   26
 13  \w     80.00 114.00   1.00    8.00    --  111.00-111.00 120.00   34
 14  \w     70.00  99.00   1.00    8.00    --  111.00-111.00 150.00   29
 15  \w     58.00 109.00   1.00    8.00    --  111.00-111.00  90.00   51
 16  \w     56.00  82.00   1.00    8.00    --  111.00 -61.00   0.00   26
 17  \w     60.00  88.00   1.00    8.00    --  111.00 -45.00 -60.00   28
 18  \w     45.00  77.00   1.00    8.00    --  111.00 -77.00-150.00   32
 19  \w     55.00 104.00   1.00    8.00    --  111.00 -94.00-180.00   49
 20  \w     56.00 116.00   1.00    8.00    --  111.00-111.00-180.00   60
 21  \w     56.00  81.00   1.00    2.00    --   41.77 -99.00-180.00   25
 22  \w     18.00  45.00   1.00    2.00    --   41.77 -99.00-180.00   27
 23  \w     43.00 116.00   1.00    8.00    --  111.00-111.00 -90.00   73
 24  \w     47.00  72.00   1.00    8.00    --  111.00 -30.00-180.00   25
 25  \w     36.00  90.00   1.00    8.00    --  111.00 -30.00 -90.00   54
 26  \w     40.00  77.00   1.00    8.00    --  111.00 -77.00 -30.00   37
 27  \w     37.00  74.00   1.00    8.00    --  111.00-111.00 -30.00   37
 28  \w     44.00  89.00   1.00    8.00    --  111.00 -45.00  60.00   45
 29  \w     36.00  64.00   1.00    8.00    --  111.00 -30.00  60.00   28
 30  \w     38.00  84.00   1.00    8.00    --  111.00 -30.00  90.00   46
 31  \w     38.00  91.00   1.00    8.00    --  111.00 -30.00   0.00   53
 32  \w     30.00  62.00   1.00    8.00    --  111.00 -94.00 -60.00   32
 33  \w     24.00  97.00   1.00    2.00    --   41.77-125.00 150.00   73
 34  \w     90.00 147.00   1.00    8.00    --  111.00  30.00 150.00   57
 35  \w     82.00 176.00   1.00    8.00    --  111.00  77.00 150.00   94
 36  \w     80.00 111.00   1.00    8.00    --  111.00  77.00   0.00   31
 37  \w    -30.00  20.00   1.00    2.00    --  -41.77  37.00-120.00   50
 38  \w    -32.00  -6.00   1.00    2.00    --  -41.77  37.00 -60.00   26
 39  \w    -73.00  31.00   1.00    2.00    --  -41.77  77.00 -30.00  104
 40  \w    -48.00  26.00   1.00    2.00    --  -41.77  37.00  90.00   74
 41  \w    -45.00 -20.00   1.00    2.00    --  -41.77 -37.00 120.00   25
 42  \w    -83.00  29.00   1.00    2.00    --  -41.77   0.00-150.00  112
;
_diffrn_measurement_device 'four-circle diffractometer'
_diffrn_measurement_device_type 'SuperNova, Dual, Cu at zero, Atlas'
_diffrn_measurement_method '\w scans'
_diffrn_orient_matrix_type 'CrysAlisPro convention (1999,Acta A55,543-557)'
_diffrn_orient_matrix_UB_11 0.0015949000
_diffrn_orient_matrix_UB_12 0.0891595000
_diffrn_orient_matrix_UB_13 -0.0092134000
_diffrn_orient_matrix_UB_21 0.0434997000
_diffrn_orient_matrix_UB_22 0.0082843000
_diffrn_orient_matrix_UB_23 0.0653679000
_diffrn_orient_matrix_UB_31 0.0663274000
_diffrn_orient_matrix_UB_32 -0.0075164000
_diffrn_orient_matrix_UB_33 -0.0380393000
_diffrn_radiation_monochromator mirror
_diffrn_radiation_probe x-ray
_diffrn_radiation_type CuK\a
_diffrn_radiation_wavelength 1.54184
_diffrn_reflns_av_R_equivalents 0.0262
_diffrn_reflns_av_unetI/netI 0.0174
_diffrn_reflns_Laue_measured_fraction_full 1.000
_diffrn_reflns_Laue_measured_fraction_max 0.994
_diffrn_reflns_limit_h_max 24
_diffrn_reflns_limit_h_min -21
_diffrn_reflns_limit_k_max 21
_diffrn_reflns_limit_k_min -21
_diffrn_reflns_limit_l_max 24
_diffrn_reflns_limit_l_min -25
_diffrn_reflns_number 40800
_diffrn_reflns_point_group_measured_fraction_full 1.000
_diffrn_reflns_point_group_measured_fraction_max 0.994
_diffrn_reflns_theta_full 67.684
_diffrn_reflns_theta_max 76.309
_diffrn_reflns_theta_min 4.014
_diffrn_source 'micro-focus sealed X-ray tube'
_diffrn_source_type 'SuperNova (Cu) X-ray Source'
_exptl_absorpt_coefficient_mu 3.449
_exptl_absorpt_correction_T_max 1.00000
_exptl_absorpt_correction_T_min 0.68861
_exptl_absorpt_correction_type multi-scan
_exptl_absorpt_process_details
;
CrysAlisPro 1.171.38.46 (Rigaku Oxford Diffraction, 2015)
Empirical absorption correction using spherical harmonics,
 implemented in SCALE3 ABSPACK scaling algorithm.
;
_exptl_crystal_colour orange
_exptl_crystal_colour_primary orange
_exptl_crystal_density_diffrn 1.489
_exptl_crystal_description prism
_exptl_crystal_F_000 3088
_exptl_crystal_size_max 0.22
_exptl_crystal_size_mid 0.18
_exptl_crystal_size_min 0.14
_refine_diff_density_max 0.809
_refine_diff_density_min -0.865
_refine_diff_density_rms 0.059
_refine_ls_extinction_method none
_refine_ls_goodness_of_fit_ref 1.045
_refine_ls_hydrogen_treatment constr
_refine_ls_matrix_type full
_refine_ls_number_parameters 670
_refine_ls_number_reflns 7045
_refine_ls_number_restraints 1198
_refine_ls_restrained_S_all 1.259
_refine_ls_R_factor_all 0.0405
_refine_ls_R_factor_gt 0.0392
_refine_ls_shift/su_max 0.004
_refine_ls_shift/su_mean 0.000
_refine_ls_structure_factor_coef Fsqd
_refine_ls_weighting_details 'w=1/[\s^2^(Fo^2^)+(0.0511P)^2^+13.5108P] where P=(Fo^2^+2Fc^2^)/3'
_refine_ls_weighting_scheme calc
_refine_ls_wR_factor_gt 0.1004
_refine_ls_wR_factor_ref 0.1015
_reflns_Friedel_coverage 0.000
_reflns_number_gt 6786
_reflns_number_total 7045
_reflns_threshold_expression 'I > 2\s(I)'
_cod_data_source_file ja8b09364_si_002.cif
_cod_data_source_block 2-COD
_cod_database_code 4133295
_shelx_shelxl_version_number 2018/1
_chemical_oxdiff_formula 'Rh C46 H56 B F24 P2'
_shelx_space_group_comment
;
The symmetry employed for this shelxl refinement is uniquely defined
by the following loop, which should always be used as a source of
symmetry information in preference to the above space-group names.
They are only intended as comments.
;
_shelx_estimated_absorpt_t_max 0.644
_shelx_estimated_absorpt_t_min 0.517
_reflns_odcompleteness_completeness 99.96
_reflns_odcompleteness_iscentric 1
_reflns_odcompleteness_theta 74.33
_olex2_refinement_description
;
1. Fixed Uiso
 At 1.2 times of:
  All C(H) groups, All C(H,H) groups
2. Restrained distances
 C12A-C11A \\sim C12-C11 \\sim C13-C12 \\sim C13A-C12A \\sim C14A-C13A \\sim
C14-C13 \\sim C15-C14 ~
 C15A-C14A \\sim C16-C15 \\sim C16A-C15A \\sim C16-C11 \\sim C16A-C11A
 with sigma of 0.02
 P1-C11 \\sim P1-C11A \\sim P1-C5
 with sigma of 0.02
 F7-F8 \\sim F7-F9 \\sim F8-F9 \\sim F7A-F9A \\sim F7A-F8A \\sim F9A-F8A
 with sigma of 0.04
 F8-F7 \\sim F8-F9 \\sim F9A-F7A \\sim F7A-F8A
 with sigma of 0.04
 C34-F8 \\sim C34-F9A \\sim C34-F7 \\sim C34-F7A \\sim C34-F9 \\sim C34-F8A
 with sigma of 0.02
 F10A-F12A \\sim F10A-F11A \\sim F10-F12 \\sim F10-F11 \\sim F12A-F11A \\sim
F12-F11
 with sigma of 0.04
 C35-F10A \\sim C35-F10 \\sim C35-F12A \\sim C35-F12 \\sim C35-F11 \\sim
C35-F11A
 with sigma of 0.02
 F1A-F2B \\sim F1A-F3A \\sim F1A-F3B \\sim F1A-F2A \\sim F1B-F3A \\sim F1B-F3B
\\sim F1B-F2A \\sim F3-F1 ~
 F2B-F3B \\sim F2B-F2A \\sim F2-F1 \\sim F3A-F3B \\sim F3A-F2A
 with sigma of 0.04
 C26-F1A \\sim C26-F1B \\sim C26-F3 \\sim C26-F2B \\sim C26-F2 \\sim C26-F3A
\\sim C26-F1 \\sim C26-F3B ~
 C26-F2A
 with sigma of 0.02
 C27-F5A \\sim C27-F4 \\sim C27-F6 \\sim C27-F6A \\sim C27-F5 \\sim C27-F4A
 with sigma of 0.02
 F4-F5 \\sim F5-F6 \\sim F6-F4 \\sim F4A-F5A \\sim F5A-F6A \\sim F6A-F4A
 with sigma of 0.02
3. Rigid bond restraints
 C11, C12, C13, C14, C15, C16, C11A, C12A, C13A, C14A, C15A, C16A
 with sigma for 1-2 distances of 0.01 and sigma for 1-3 distances of 0.01
 C34, F7, F8, F9, F7A, F8A, F9A
 with sigma for 1-2 distances of 0.02 and sigma for 1-3 distances of 0.01
 C26, F1, F2, F3, F1B, F2B, F3B, F1A, F2A, F3A
 with sigma for 1-2 distances of 0.01 and sigma for 1-3 distances of 0.01
 C27, F4, F5, F6, F4A, F5A, F6A
 with sigma for 1-2 distances of 0.01 and sigma for 1-3 distances of 0.01
4. Uiso/Uaniso restraints and constraints
C17 \\sim C17 \\sim C18 \\sim C18 \\sim C19 \\sim C19: within 2A with sigma of
0.04 and sigma for terminal atoms of 0.08
C11 \\sim C12 \\sim C13 \\sim C14 \\sim C15 \\sim C16 \\sim C11A \\sim C12A
\\sim C13A \\sim C14A \\sim C15A \\sim C16A: within 2A with sigma of 0.01 and
sigma for terminal atoms of 0.01
C34 \\sim F7 \\sim F8 \\sim F9 \\sim F7A \\sim F8A \\sim F9A: within 2A with
sigma of 0.01 and sigma for terminal atoms of 0.01
C35 \\sim F10 \\sim F11 \\sim F12 \\sim F10A \\sim F11A \\sim F12A: within 2A
with sigma of 0.04 and sigma for terminal atoms of 0.08
C26 \\sim F1 \\sim F2 \\sim F3 \\sim F1B \\sim F2B \\sim F3B \\sim F1A \\sim
F2A \\sim F3A: within 2A with sigma of 0.04 and sigma for terminal atoms of 0.08
C27 \\sim F4 \\sim F5 \\sim F6 \\sim F4A \\sim F5A \\sim F6A: within 2A with
sigma of 0.04 and sigma for terminal atoms of 0.08
C1 \\sim C2 \\sim C3 \\sim C4 \\sim C1A \\sim C2A \\sim C3A \\sim C4A: within
2A with sigma of 0.04 and sigma for terminal atoms of 0.08
Uanis(C19) = Uanis(C17)
5. Rigid body (RIGU) restrains
 C17, C17, C18, C18, C19, C19
 with sigma for 1-2 distances of 0.004 and sigma for 1-3 distances of 0.004
 C11, C12, C13, C14, C15, C16, C11A, C12A, C13A, C14A, C15A, C16A
 with sigma for 1-2 distances of 0.004 and sigma for 1-3 distances of 0.004
 C34, F7, F8, F9, F7A, F8A, F9A
 with sigma for 1-2 distances of 0.004 and sigma for 1-3 distances of 0.004
 C35, F10, F11, F12, F10A, F11A, F12A
 with sigma for 1-2 distances of 0.004 and sigma for 1-3 distances of 0.004
 C26, F1, F2, F3, F1B, F2B, F3B, F1A, F2A, F3A
 with sigma for 1-2 distances of 0.004 and sigma for 1-3 distances of 0.004
 C27, F4, F5, F6, F4A, F5A, F6A
 with sigma for 1-2 distances of 0.004 and sigma for 1-3 distances of 0.004
 C1, C2, C3, C4, C1A, C2A, C3A, C4A
 with sigma for 1-2 distances of 0.004 and sigma for 1-3 distances of 0.004
6. Others
 1*[Sof(F1A)+Sof(F2A)+Sof(F3A)]+1*[Sof(F1)+Sof(F2)+Sof(F3)]+1*[Sof(F1B)+
 Sof(F2B)+Sof(F3B)]=1 with esd of 0.0001
 Sof(C11A)=Sof(H11A)=Sof(C12A)=Sof(H12C)=Sof(H12D)=Sof(C13A)=Sof(H13C)=
 Sof(H13D)=Sof(C14A)=Sof(H14C)=Sof(H14D)=Sof(C15A)=Sof(H15C)=Sof(H15D)=
 Sof(C16A)=Sof(H16C)=Sof(H16D)=1-FVAR(1)
 Sof(C11)=Sof(H11)=Sof(C12)=Sof(H12A)=Sof(H12B)=Sof(C13)=Sof(H13A)=Sof(H13B)=
 Sof(C14)=Sof(H14A)=Sof(H14B)=Sof(C15)=Sof(H15A)=Sof(H15B)=Sof(C16)=Sof(H16A)=
 Sof(H16B)=FVAR(1)
 Sof(C1A)=Sof(H1A)=Sof(C2A)=Sof(H2A)=Sof(C3A)=Sof(H3AA)=Sof(H3AB)=Sof(C4A)=
 Sof(H4AA)=Sof(H4AB)=1-FVAR(2)
 Sof(C1)=Sof(H1)=Sof(C2)=Sof(H2)=Sof(C3)=Sof(H3A)=Sof(H3B)=Sof(C4)=Sof(H4A)=
 Sof(H4B)=FVAR(2)
 Sof(F1A)=Sof(F2A)=Sof(F3A)=FVAR(3)
 Sof(F4)=Sof(F5)=Sof(F6)=1-FVAR(4)
 Sof(F4A)=Sof(F5A)=Sof(F6A)=FVAR(4)
 Sof(F7A)=Sof(F8A)=Sof(F9A)=1-FVAR(5)
 Sof(F7)=Sof(F8)=Sof(F9)=FVAR(5)
 Sof(F10A)=Sof(F11A)=Sof(F12A)=1-FVAR(6)
 Sof(F10)=Sof(F11)=Sof(F12)=FVAR(6)
 Sof(F1)=Sof(F2)=Sof(F3)=FVAR(7)
 Sof(F1B)=Sof(F2B)=Sof(F3B)=FVAR(8)
 Fixed Sof: C17(0.5) H17A(0.5) H17B(0.5) C18(0.5) H18A(0.5) H18B(0.5) C19(0.5)
 H19A(0.5) H19B(0.5)
7.a Ternary CH refined with riding coordinates:
 C5(H5), C1(H1), C2(H2), C11(H11), C1A(H1A), C2A(H2A), C11A(H11A)
7.b Secondary CH2 refined with riding coordinates:
 C6(H6A,H6B), C7(H7A,H7B), C8(H8A,H8B), C9(H9A,H9B), C10(H10A,H10B), C3(H3A,
 H3B), C4(H4A,H4B), C12(H12A,H12B), C13(H13A,H13B), C14(H14A,H14B), C15(H15A,
 H15B), C16(H16A,H16B), C3A(H3AA,H3AB), C4A(H4AA,H4AB), C12A(H12C,H12D),
 C13A(H13C,H13D), C14A(H14C,H14D), C15A(H15C,H15D), C16A(H16C,H16D), C17(H17A,
 H17B), C18(H18A,H18B), C19(H19A,H19B)
7.c Aromatic/amide H refined with riding coordinates:
 C21(H21), C23(H23), C25(H25), C29(H29), C31(H31), C33(H33)
;
_olex2_submission_special_instructions 'No special instructions were received'
_oxdiff_exptl_absorpt_empirical_details
;
Empirical correction (ABSPACK) includes:
- Absorption correction using spherical harmonics
- Frame scaling
;
_oxdiff_exptl_absorpt_empirical_full_max 1.363
_oxdiff_exptl_absorpt_empirical_full_min 0.707

loop_
_space_group_symop_operation_xyz
'x, y, z'
'-x, y, -z+1/2'
'x+1/2, y+1/2, z'
'-x+1/2, y+1/2, -z+1/2'
'-x, -y, -z'
'x, -y, z-1/2'
'-x+1/2, -y+1/2, -z'
'x+1/2, -y+1/2, z-1/2'

loop_
_atom_site_label
_atom_site_type_symbol
_atom_site_fract_x
_atom_site_fract_y
_atom_site_fract_z
_atom_site_U_iso_or_equiv
_atom_site_adp_type
_atom_site_occupancy
_atom_site_site_symmetry_order
_atom_site_calc_flag
_atom_site_refinement_flags_posn
_atom_site_refinement_flags_adp
_atom_site_refinement_flags_occupancy
_atom_site_disorder_assembly
_atom_site_disorder_group
Rh1 Rh 0.500000 0.69952(2) 0.250000 0.02738(8) Uani 1 2 d S T P A .
P1 P 0.47390(3) 0.79397(3) 0.32767(3) 0.03512(14) Uani 1 1 d D . . . .
C5 C 0.52835(12) 0.78247(15) 0.40473(11) 0.0366(5) Uani 1 1 d D . . . .
H5 H 0.513687 0.732537 0.425308 0.044 Uiso 1 1 calc R . . . .
C6 C 0.60427(15) 0.7722(2) 0.39014(14) 0.0532(7) Uani 1 1 d . . . . .
H6A H 0.622301 0.821334 0.372106 0.064 Uiso 1 1 calc R . . . .
H6B H 0.608803 0.730833 0.356483 0.064 Uiso 1 1 calc R . . . .
C7 C 0.64633(18) 0.7500(2) 0.45340(16) 0.0655(9) Uani 1 1 d . . . . .
H7A H 0.630135 0.699104 0.469687 0.079 Uiso 1 1 calc R . . . .
H7B H 0.695403 0.744409 0.443326 0.079 Uiso 1 1 calc R . . . .
C8 C 0.63967(15) 0.8109(2) 0.50674(16) 0.0552(7) Uani 1 1 d . . . . .
H8A H 0.664958 0.793503 0.547773 0.066 Uiso 1 1 calc R . . . .
H8B H 0.660490 0.860435 0.492481 0.066 Uiso 1 1 calc R . . . .
C9 C 0.56499(16) 0.8243(2) 0.52048(16) 0.0621(8) Uani 1 1 d . . . . .
H9A H 0.561719 0.867252 0.552894 0.075 Uiso 1 1 calc R . . . .
H9B H 0.546026 0.776680 0.540305 0.075 Uiso 1 1 calc R . . . .
C10 C 0.52175(14) 0.8451(2) 0.45714(16) 0.0597(9) Uani 1 1 d . . . . .
H10A H 0.472803 0.850597 0.467693 0.072 Uiso 1 1 calc R . . . .
H10B H 0.537450 0.895685 0.439760 0.072 Uiso 1 1 calc R . . . .
C1 C 0.5684(3) 0.6038(3) 0.2169(4) 0.0523(16) Uani 0.587(9) 1 d . U . A 1
H1 H 0.613051 0.621948 0.199875 0.063 Uiso 0.587(9) 1 calc R . . A 1
C2 C 0.5138(5) 0.6095(9) 0.1725(8) 0.052(2) Uani 0.587(9) 1 d . U . A 1
H2 H 0.525846 0.631552 0.128833 0.062 Uiso 0.587(9) 1 calc R . . A 1
C3 C 0.4523(4) 0.5569(4) 0.1686(4) 0.075(2) Uani 0.587(9) 1 d . U . A 1
H3A H 0.415350 0.582607 0.141166 0.090 Uiso 0.587(9) 1 calc R . . A 1
H3B H 0.464917 0.508366 0.145565 0.090 Uiso 0.587(9) 1 calc R . . A 1
C4 C 0.5752(6) 0.5358(6) 0.2676(7) 0.068(3) Uani 0.587(9) 1 d . U . A 1
H4A H 0.550111 0.489711 0.249395 0.081 Uiso 0.587(9) 1 calc R . . A 1
H4B H 0.624347 0.521452 0.274419 0.081 Uiso 0.587(9) 1 calc R . . A 1
C11 C 0.3837(3) 0.7800(4) 0.3509(3) 0.0496(14) Uani 0.661(5) 1 d D U . B 1
H11 H 0.383581 0.729457 0.375625 0.059 Uiso 0.661(5) 1 calc R . . B 1
C12 C 0.3529(2) 0.8388(5) 0.3965(3) 0.0919(17) Uani 0.661(5) 1 d D U . B 1
H12A H 0.383234 0.844091 0.436984 0.110 Uiso 0.661(5) 1 calc R . . B 1
H12B H 0.350477 0.890210 0.374235 0.110 Uiso 0.661(5) 1 calc R . . B 1
C13 C 0.2820(3) 0.8152(6) 0.4153(4) 0.1066(19) Uani 0.661(5) 1 d D U . B 1
H13A H 0.285863 0.768047 0.443380 0.128 Uiso 0.661(5) 1 calc R . . B 1
H13B H 0.262668 0.857433 0.442133 0.128 Uiso 0.661(5) 1 calc R . . B 1
C14 C 0.2330(3) 0.7989(5) 0.3580(3) 0.0799(15) Uani 0.661(5) 1 d D U . B 1
H14A H 0.221529 0.848232 0.334641 0.096 Uiso 0.661(5) 1 calc R . . B 1
H14B H 0.189921 0.776969 0.374292 0.096 Uiso 0.661(5) 1 calc R . . B 1
C15 C 0.2629(2) 0.7425(3) 0.3104(3) 0.0586(11) Uani 0.661(5) 1 d D U . B 1
H15A H 0.231969 0.738834 0.270201 0.070 Uiso 0.661(5) 1 calc R . . B 1
H15B H 0.265809 0.690169 0.331015 0.070 Uiso 0.661(5) 1 calc R . . B 1
C16 C 0.3348(3) 0.7677(3) 0.2909(3) 0.0507(12) Uani 0.661(5) 1 d D U . B 1
H16A H 0.354016 0.727382 0.262108 0.061 Uiso 0.661(5) 1 calc R . . B 1
H16B H 0.331011 0.816870 0.265321 0.061 Uiso 0.661(5) 1 calc R . . B 1
C1A C 0.5360(8) 0.6095(12) 0.1791(10) 0.044(3) Uani 0.413(9) 1 d . U . A 2
H1A H 0.553306 0.631769 0.137389 0.053 Uiso 0.413(9) 1 calc R . . A 2
C2A C 0.4675(5) 0.6056(4) 0.1797(3) 0.046(2) Uani 0.413(9) 1 d . U . A 2
H2A H 0.444614 0.626696 0.138189 0.056 Uiso 0.413(9) 1 calc R . . A 2
C3A C 0.4225(11) 0.5485(10) 0.2138(9) 0.079(5) Uani 0.413(9) 1 d . U . A 2
H3AA H 0.376561 0.549048 0.190298 0.094 Uiso 0.413(9) 1 calc R . . A 2
H3AB H 0.442012 0.495760 0.208068 0.094 Uiso 0.413(9) 1 calc R . . A 2
C4A C 0.5874(5) 0.5597(6) 0.2170(5) 0.062(2) Uani 0.413(9) 1 d . U . A 2
H4AA H 0.587676 0.507713 0.195722 0.074 Uiso 0.413(9) 1 calc R . . A 2
H4AB H 0.633555 0.582833 0.212524 0.074 Uiso 0.413(9) 1 calc R . . A 2
C11A C 0.3841(6) 0.7999(10) 0.3538(7) 0.053(2) Uani 0.339(5) 1 d D U . B 2
H11A H 0.379035 0.852441 0.374410 0.064 Uiso 0.339(5) 1 calc R . . B 2
C12A C 0.3652(4) 0.7418(7) 0.4044(4) 0.0619(19) Uani 0.339(5) 1 d D U . B 2
H12C H 0.396076 0.747836 0.444468 0.074 Uiso 0.339(5) 1 calc R . . B 2
H12D H 0.371385 0.688520 0.386899 0.074 Uiso 0.339(5) 1 calc R . . B 2
C13A C 0.2882(4) 0.7530(9) 0.4233(5) 0.068(2) Uani 0.339(5) 1 d D U . B 2
H13C H 0.275829 0.713861 0.456686 0.082 Uiso 0.339(5) 1 calc R . . B 2
H13D H 0.281396 0.805705 0.441820 0.082 Uiso 0.339(5) 1 calc R . . B 2
C14A C 0.2441(5) 0.7423(8) 0.3598(5) 0.0743(19) Uani 0.339(5) 1 d D U . B 2
H14C H 0.252880 0.690095 0.341095 0.089 Uiso 0.339(5) 1 calc R . . B 2
H14D H 0.194855 0.745158 0.369751 0.089 Uiso 0.339(5) 1 calc R . . B 2
C15A C 0.2595(5) 0.8033(7) 0.3099(6) 0.0707(19) Uani 0.339(5) 1 d D U . B 2
H15C H 0.250230 0.855542 0.328212 0.085 Uiso 0.339(5) 1 calc R . . B 2
H15D H 0.229210 0.795872 0.269665 0.085 Uiso 0.339(5) 1 calc R . . B 2
C16A C 0.3342(6) 0.7981(8) 0.2922(7) 0.057(2) Uani 0.339(5) 1 d D U . B 2
H16C H 0.344751 0.842252 0.262919 0.069 Uiso 0.339(5) 1 calc R . . B 2
H16D H 0.341220 0.749197 0.267514 0.069 Uiso 0.339(5) 1 calc R . . B 2
C17 C 0.4963(4) 0.9001(3) 0.3115(5) 0.0408(15) Uani 0.5 1 d . U . B -1
H17A H 0.471874 0.934042 0.342191 0.049 Uiso 0.5 1 calc R . . B -1
H17B H 0.546420 0.908028 0.319943 0.049 Uiso 0.5 1 calc R . . B -1
C18 C 0.4760(3) 0.9233(3) 0.2397(3) 0.0449(11) Uani 0.5 1 d . U . B -1
H18A H 0.431150 0.899463 0.225976 0.054 Uiso 0.5 1 calc R . . B -1
H18B H 0.471226 0.980658 0.236386 0.054 Uiso 0.5 1 calc R . . B -1
C19 C 0.5309(4) 0.8955(3) 0.1948(5) 0.0408(15) Uani 0.5 1 d . U . B -1
H19A H 0.576585 0.905525 0.216958 0.049 Uiso 0.5 1 calc R . . B -1
H19B H 0.527845 0.927030 0.153768 0.049 Uiso 0.5 1 calc R . . B -1
C20 C 0.51765(11) 0.29096(12) 0.18874(10) 0.0266(4) Uani 1 1 d . . . . .
C21 C 0.58422(12) 0.32054(15) 0.18202(11) 0.0358(5) Uani 1 1 d . . . . .
H21 H 0.619705 0.305671 0.213478 0.043 Uiso 1 1 calc R . . . .
C22 C 0.60024(13) 0.37062(15) 0.13126(12) 0.0412(5) Uani 1 1 d . . . . .
C23 C 0.55046(14) 0.39459(14) 0.08479(12) 0.0402(5) Uani 1 1 d . . . . .
H23 H 0.561539 0.428218 0.049572 0.048 Uiso 1 1 calc R . . . .
C24 C 0.48363(13) 0.36810(14) 0.09105(12) 0.0368(5) Uani 1 1 d . . . . .
C25 C 0.46782(11) 0.31788(13) 0.14215(11) 0.0308(4) Uani 1 1 d . . . . .
H25 H 0.421483 0.301335 0.145448 0.037 Uiso 1 1 calc R . . . .
C26 C 0.67282(18) 0.3987(2) 0.12574(16) 0.0710(9) Uani 1 1 d D U . . .
C27 C 0.42822(18) 0.3915(2) 0.04134(16) 0.0637(8) Uani 1 1 d D U . . .
C28 C 0.43593(11) 0.17339(12) 0.23198(11) 0.0292(4) Uani 1 1 d . . . . .
C29 C 0.42434(12) 0.14121(13) 0.16900(12) 0.0343(5) Uani 1 1 d . . . . .
H29 H 0.451710 0.158316 0.134200 0.041 Uiso 1 1 calc R . . . .
C30 C 0.37404(13) 0.08495(14) 0.15557(13) 0.0402(5) Uani 1 1 d . . . . .
C31 C 0.33263(13) 0.05837(14) 0.20432(13) 0.0415(5) Uani 1 1 d . . . . .
H31 H 0.297641 0.020760 0.194826 0.050 Uiso 1 1 calc R . . . .
C32 C 0.34370(13) 0.08811(15) 0.26701(13) 0.0417(5) Uani 1 1 d . . . . .
C33 C 0.39440(12) 0.14410(15) 0.28065(12) 0.0378(5) Uani 1 1 d . . . . .
H33 H 0.400971 0.163040 0.324615 0.045 Uiso 1 1 calc R . . . .
C34 C 0.36244(18) 0.05513(19) 0.08700(16) 0.0634(8) Uani 1 1 d D U . . .
C35 C 0.29969(18) 0.0628(2) 0.32156(16) 0.0672(9) Uani 1 1 d D U . . .
B1 B 0.500000 0.23359(19) 0.250000 0.0263(6) Uani 1 2 d S T P . .
F1 F 0.7137(5) 0.3376(7) 0.1058(7) 0.116(4) Uani 0.424(3) 1 d D U . C 1
F2 F 0.6810(5) 0.4549(10) 0.0855(8) 0.146(5) Uani 0.424(3) 1 d D U . C 1
F3 F 0.7040(6) 0.4147(7) 0.1837(5) 0.072(3) Uani 0.424(3) 1 d D U . C 1
F4 F 0.3730(2) 0.4200(3) 0.0650(2) 0.0867(17) Uani 0.620(6) 1 d D U . D 1
F5 F 0.39916(18) 0.32160(18) 0.00921(16) 0.0637(10) Uani 0.620(6) 1 d D U . D 1
F6 F 0.4468(5) 0.4297(5) -0.0090(4) 0.095(2) Uani 0.620(6) 1 d D U . D 1
F7 F 0.3077(5) 0.0888(4) 0.0573(3) 0.0964(18) Uani 0.544(10) 1 d D U . E 1
F8 F 0.4137(4) 0.0560(5) 0.0491(4) 0.0827(19) Uani 0.544(10) 1 d D U . E 1
F9 F 0.3425(3) -0.0221(3) 0.0908(3) 0.0543(12) Uani 0.544(10) 1 d D U . E 1
F10 F 0.2653(13) 0.1162(10) 0.3526(13) 0.085(5) Uani 0.31(3) 1 d D U . F 1
F11 F 0.3430(8) 0.0271(14) 0.3672(10) 0.074(4) Uani 0.31(3) 1 d D U . F 1
F12 F 0.2514(9) 0.0102(12) 0.3043(12) 0.062(4) Uani 0.31(3) 1 d D U . F 1
F1B F 0.6837(9) 0.4598(13) 0.1630(10) 0.117(6) Uani 0.250(3) 1 d D U . C 2
F2B F 0.6846(12) 0.4147(13) 0.0627(6) 0.078(5) Uani 0.250(3) 1 d D U . C 2
F3B F 0.7189(7) 0.3407(11) 0.1407(11) 0.106(5) Uani 0.250(3) 1 d D U . C 2
F4A F 0.4216(4) 0.4816(3) 0.0603(3) 0.087(2) Uani 0.380(6) 1 d D U . D 2
F5A F 0.3731(3) 0.3715(6) 0.0485(4) 0.104(4) Uani 0.380(6) 1 d D U . D 2
F6A F 0.4521(8) 0.4093(7) -0.0150(5) 0.069(3) Uani 0.380(6) 1 d D U . D 2
F7A F 0.3454(5) 0.1134(4) 0.0434(3) 0.0861(18) Uani 0.456(10) 1 d D U . E 2
F8A F 0.4267(4) 0.0357(5) 0.0632(5) 0.0666(18) Uani 0.456(10) 1 d D U . E 2
F9A F 0.3225(5) -0.0019(6) 0.0742(5) 0.093(2) Uani 0.456(10) 1 d D U . E 2
F10A F 0.2540(6) 0.1199(6) 0.3335(8) 0.106(3) Uani 0.69(3) 1 d D U . F 2
F11A F 0.3327(6) 0.0506(8) 0.3797(4) 0.092(3) Uani 0.69(3) 1 d D U . F 2
F12A F 0.2647(7) -0.0019(7) 0.3061(6) 0.094(3) Uani 0.69(3) 1 d D U . F 2
F1A F 0.6999(8) 0.3864(11) 0.0701(6) 0.080(4) Uani 0.325(3) 1 d D U . C 3
F2A F 0.6704(5) 0.4827(4) 0.1267(8) 0.079(3) Uani 0.325(3) 1 d D U . C 3
F3A F 0.7149(7) 0.3852(10) 0.1764(6) 0.084(5) Uani 0.325(3) 1 d D U . C 3

loop_
_atom_site_aniso_label
_atom_site_aniso_U_11
_atom_site_aniso_U_22
_atom_site_aniso_U_33
_atom_site_aniso_U_23
_atom_site_aniso_U_13
_atom_site_aniso_U_12
Rh1 0.02905(12) 0.02211(12) 0.03135(13) 0.000 0.00530(8) 0.000
P1 0.0491(3) 0.0290(3) 0.0281(3) 0.0021(2) 0.0104(2) 0.0068(2)
C5 0.0398(12) 0.0394(12) 0.0313(11) 0.0021(9) 0.0080(9) -0.0058(10)
C6 0.0475(15) 0.0718(19) 0.0412(14) 0.0134(13) 0.0113(11) 0.0237(14)
C7 0.0617(18) 0.084(2) 0.0506(17) 0.0154(16) 0.0007(14) 0.0240(17)
C8 0.0430(14) 0.0669(19) 0.0547(17) 0.0138(14) -0.0072(12) -0.0079(13)
C9 0.0478(16) 0.088(2) 0.0506(16) -0.0222(16) 0.0011(13) -0.0165(16)
C10 0.0318(12) 0.084(2) 0.0629(18) -0.0363(17) -0.0039(12) -0.0002(13)
C1 0.048(3) 0.025(3) 0.087(4) 0.006(3) 0.029(3) 0.014(2)
C2 0.063(5) 0.033(3) 0.061(4) -0.016(3) 0.020(5) -0.001(5)
C3 0.090(4) 0.049(4) 0.088(5) -0.026(3) 0.019(4) -0.023(3)
C4 0.054(4) 0.024(3) 0.126(10) 0.006(5) 0.007(5) 0.006(3)
C11 0.040(2) 0.078(4) 0.0309(19) 0.004(2) 0.0052(16) 0.029(2)
C12 0.039(2) 0.159(4) 0.076(3) -0.073(3) -0.015(2) 0.033(2)
C13 0.048(2) 0.189(5) 0.083(3) -0.056(4) -0.002(2) 0.034(3)
C14 0.040(2) 0.116(4) 0.082(3) -0.040(3) -0.011(2) 0.030(2)
C15 0.048(2) 0.060(3) 0.067(3) -0.010(2) 0.0067(19) 0.0038(19)
C16 0.057(2) 0.051(3) 0.044(2) -0.013(2) 0.0025(17) -0.007(2)
C1A 0.061(6) 0.027(4) 0.046(6) -0.010(4) 0.022(6) 0.007(6)
C2A 0.066(5) 0.027(4) 0.044(4) -0.009(3) -0.009(3) -0.016(3)
C3A 0.094(8) 0.060(9) 0.080(8) 0.010(6) -0.023(6) -0.054(7)
C4A 0.068(5) 0.042(5) 0.077(6) -0.002(4) 0.016(4) 0.012(4)
C11A 0.038(3) 0.082(5) 0.040(3) -0.009(4) 0.002(3) 0.008(4)
C12A 0.039(3) 0.097(5) 0.050(3) -0.004(3) 0.003(3) 0.008(3)
C13A 0.029(3) 0.119(5) 0.057(4) -0.008(4) 0.005(3) -0.014(4)
C14A 0.041(3) 0.106(5) 0.075(4) -0.015(4) -0.004(3) -0.001(4)
C15A 0.048(3) 0.090(4) 0.073(4) -0.008(4) -0.008(3) 0.009(4)
C16A 0.049(3) 0.076(5) 0.046(3) -0.004(4) -0.005(3) 0.010(4)
C17 0.063(5) 0.0283(13) 0.032(2) -0.0006(17) 0.005(3) -0.0079(15)
C18 0.060(3) 0.026(2) 0.047(3) 0.0018(19) -0.013(2) 0.0040(19)
C19 0.063(5) 0.0283(13) 0.032(2) -0.0006(17) 0.005(3) -0.0079(15)
C20 0.0273(10) 0.0250(9) 0.0276(10) -0.0032(7) 0.0025(8) -0.0012(7)
C21 0.0301(11) 0.0443(13) 0.0330(11) -0.0025(9) -0.0004(8) -0.0095(9)
C22 0.0409(12) 0.0441(13) 0.0393(12) -0.0053(10) 0.0090(10) -0.0173(10)
C23 0.0564(14) 0.0290(11) 0.0366(12) 0.0002(9) 0.0145(10) -0.0069(10)
C24 0.0450(12) 0.0313(11) 0.0346(11) 0.0038(9) 0.0058(9) 0.0055(9)
C25 0.0275(10) 0.0308(10) 0.0341(11) 0.0018(8) 0.0032(8) 0.0016(8)
C26 0.0590(18) 0.097(2) 0.0579(17) -0.0041(17) 0.0123(14) -0.0459(17)
C27 0.0616(18) 0.078(2) 0.0522(16) 0.0264(15) 0.0057(14) 0.0202(16)
C28 0.0279(10) 0.0257(10) 0.0340(10) 0.0014(8) -0.0006(8) -0.0003(8)
C29 0.0373(11) 0.0285(10) 0.0377(11) -0.0046(9) 0.0060(9) -0.0030(9)
C30 0.0453(13) 0.0313(11) 0.0441(13) -0.0094(10) 0.0026(10) -0.0057(10)
C31 0.0405(12) 0.0302(11) 0.0537(14) -0.0033(10) 0.0004(11) -0.0101(9)
C32 0.0410(12) 0.0398(13) 0.0446(13) 0.0036(10) 0.0041(10) -0.0138(10)
C33 0.0376(11) 0.0414(12) 0.0340(11) 0.0022(9) -0.0001(9) -0.0117(10)
C34 0.0808(19) 0.0573(16) 0.0524(16) -0.0212(13) 0.0061(14) -0.0213(14)
C35 0.069(2) 0.079(2) 0.0547(17) 0.0001(15) 0.0126(15) -0.0444(17)
B1 0.0229(14) 0.0275(15) 0.0284(15) 0.000 0.0005(11) 0.000
F1 0.045(4) 0.175(7) 0.133(9) -0.083(7) 0.040(7) -0.039(5)
F2 0.096(7) 0.201(11) 0.142(9) 0.093(9) 0.012(8) -0.080(9)
F3 0.043(5) 0.082(6) 0.090(4) -0.023(4) -0.005(3) -0.025(4)
F4 0.072(3) 0.110(4) 0.075(2) -0.026(3) -0.0272(18) 0.053(3)
F5 0.076(2) 0.0535(17) 0.0584(19) -0.0074(14) -0.0311(15) -0.0013(15)
F6 0.111(5) 0.094(4) 0.077(4) 0.059(3) -0.034(3) -0.040(4)
F7 0.141(4) 0.088(3) 0.057(3) -0.016(2) -0.039(3) 0.019(3)
F8 0.111(3) 0.092(4) 0.047(3) -0.013(3) 0.021(3) -0.050(3)
F9 0.071(3) 0.0403(18) 0.052(3) -0.0208(15) 0.0035(18) -0.0150(16)
F10 0.113(10) 0.075(6) 0.072(9) -0.004(5) 0.052(7) -0.023(5)
F11 0.081(5) 0.094(9) 0.047(6) 0.021(6) 0.011(4) -0.010(6)
F12 0.042(5) 0.088(7) 0.058(6) -0.004(5) 0.016(3) -0.033(4)
F1B 0.089(11) 0.165(12) 0.099(10) -0.061(10) 0.019(9) -0.090(10)
F2B 0.065(11) 0.103(13) 0.068(5) -0.014(5) 0.040(6) -0.037(8)
F3B 0.035(5) 0.190(13) 0.094(11) 0.022(9) 0.020(9) -0.017(8)
F4A 0.115(5) 0.074(4) 0.069(3) 0.009(3) -0.007(3) 0.052(4)
F5A 0.068(4) 0.140(8) 0.100(7) 0.083(6) -0.039(4) -0.026(5)
F6A 0.090(5) 0.089(6) 0.028(3) -0.001(3) -0.001(3) 0.023(4)
F7A 0.111(4) 0.099(3) 0.046(2) -0.025(2) -0.023(3) 0.009(3)
F8A 0.095(3) 0.056(3) 0.051(4) -0.013(3) 0.027(3) 0.000(2)
F9A 0.106(4) 0.103(4) 0.069(4) -0.036(3) 0.004(3) -0.055(3)
F10A 0.095(4) 0.136(5) 0.094(6) -0.012(4) 0.062(4) -0.032(3)
F11A 0.115(4) 0.122(5) 0.038(2) 0.001(3) 0.012(3) -0.079(4)
F12A 0.105(6) 0.096(4) 0.081(4) 0.004(3) 0.012(4) -0.077(5)
F1A 0.040(6) 0.120(12) 0.080(5) -0.022(6) 0.020(4) -0.026(7)
F2A 0.078(5) 0.062(3) 0.099(8) 0.001(4) 0.022(7) -0.046(3)
F3A 0.041(6) 0.125(12) 0.087(6) 0.030(7) -0.002(6) -0.035(8)

loop_
_atom_type_symbol
_atom_type_description
_atom_type_scat_dispersion_real
_atom_type_scat_dispersion_imag
_atom_type_scat_source
C C 0.0181 0.0091 'International Tables Vol C Tables 4.2.6.8 and 6.1.1.4'
H H 0.0000 0.0000 'International Tables Vol C Tables 4.2.6.8 and 6.1.1.4'
B B 0.0090 0.0039 'International Tables Vol C Tables 4.2.6.8 and 6.1.1.4'
F F 0.0727 0.0534 'International Tables Vol C Tables 4.2.6.8 and 6.1.1.4'
P P 0.2955 0.4335 'International Tables Vol C Tables 4.2.6.8 and 6.1.1.4'
Rh Rh 0.0927 3.6045 'International Tables Vol C Tables 4.2.6.8 and 6.1.1.4'

loop_
_geom_angle_atom_site_label_1
_geom_angle_atom_site_label_2
_geom_angle_atom_site_label_3
_geom_angle
_geom_angle_site_symmetry_1
_geom_angle_site_symmetry_3
P1 Rh1 P1 91.94(3) . 2_655
C1 Rh1 P1 98.95(15) 2_655 .
C1 Rh1 P1 98.95(15) . 2_655
C1 Rh1 P1 149.9(2) 2_655 2_655
C1 Rh1 P1 149.9(2) . .
C1 Rh1 C1 85.5(3) . 2_655
C1 Rh1 C1A 84.0(4) . 2_655
C1 Rh1 C1A 25.0(4) 2_655 2_655
C2 Rh1 P1 88.2(4) 2_655 .
C2 Rh1 P1 174.3(3) 2_655 2_655
C2 Rh1 P1 88.2(4) . 2_655
C2 Rh1 P1 174.3(3) . .
C2 Rh1 C1 35.4(3) 2_655 2_655
C2 Rh1 C1 35.4(3) . .
C2 Rh1 C1 78.2(4) 2_655 .
C2 Rh1 C1 78.2(4) . 2_655
C2 Rh1 C2 92.2(8) 2_655 .
C2 Rh1 C1A 91.5(3) . 2_655
C2 Rh1 C1A 11.4(5) 2_655 2_655
C1A Rh1 P1 174.3(4) . .
C1A Rh1 P1 87.8(5) 2_655 .
C1A Rh1 C1A 93.0(9) 2_655 .
C2A Rh1 P1 97.88(19) 2_655 .
C2A Rh1 P1 150.7(3) . .
C2A Rh1 C1A 34.8(4) . .
C2A Rh1 C1A 79.8(5) 2_655 .
C5 P1 Rh1 111.08(8) . .
C5 P1 C11 106.3(2) . .
C5 P1 C17 96.9(3) . .
C11 P1 Rh1 108.8(2) . .
C11 P1 C17 113.3(3) . .
C11A P1 Rh1 118.1(5) . .
C11A P1 C5 105.8(4) . .
C17 P1 Rh1 119.3(3) . .
P1 C5 H5 106.2 . .
C6 C5 P1 111.49(17) . .
C6 C5 H5 106.2 . .
C10 C5 P1 116.6(2) . .
C10 C5 H5 106.2 . .
C10 C5 C6 109.4(2) . .
C5 C6 H6A 109.6 . .
C5 C6 H6B 109.6 . .
C5 C6 C7 110.3(2) . .
H6A C6 H6B 108.1 . .
C7 C6 H6A 109.6 . .
C7 C6 H6B 109.6 . .
C6 C7 H7A 109.4 . .
C6 C7 H7B 109.4 . .
H7A C7 H7B 108.0 . .
C8 C7 C6 111.3(3) . .
C8 C7 H7A 109.4 . .
C8 C7 H7B 109.4 . .
C7 C8 H8A 109.5 . .
C7 C8 H8B 109.5 . .
H8A C8 H8B 108.1 . .
C9 C8 C7 110.7(3) . .
C9 C8 H8A 109.5 . .
C9 C8 H8B 109.5 . .
C8 C9 H9A 109.2 . .
C8 C9 H9B 109.2 . .
C8 C9 C10 111.9(3) . .
H9A C9 H9B 107.9 . .
C10 C9 H9A 109.2 . .
C10 C9 H9B 109.2 . .
C5 C10 C9 110.9(3) . .
C5 C10 H10A 109.5 . .
C5 C10 H10B 109.5 . .
C9 C10 H10A 109.5 . .
C9 C10 H10B 109.5 . .
H10A C10 H10B 108.1 . .
Rh1 C1 H1 114.4 . .
C2 C1 Rh1 71.9(8) . .
C2 C1 H1 114.4 . .
C2 C1 C4 121.9(9) . .
C4 C1 Rh1 112.7(5) . .
C4 C1 H1 114.4 . .
Rh1 C2 H2 113.7 . .
C1 C2 Rh1 72.7(8) . .
C1 C2 H2 113.7 . .
C1 C2 C3 125.9(11) . .
C3 C2 Rh1 109.4(8) . .
C3 C2 H2 113.7 . .
C2 C3 H3A 108.5 . .
C2 C3 H3B 108.5 . .
H3A C3 H3B 107.5 . .
C4 C3 C2 115.2(9) 2_655 .
C4 C3 H3A 108.5 2_655 .
C4 C3 H3B 108.5 2_655 .
C1 C4 H4A 109.2 . .
C1 C4 H4B 109.2 . .
C3 C4 C1 111.9(8) 2_655 .
C3 C4 H4A 109.2 2_655 .
C3 C4 H4B 109.2 2_655 .
H4A C4 H4B 107.9 . .
P1 C11 H11 105.3 . .
C12 C11 P1 118.4(5) . .
C12 C11 H11 105.3 . .
C12 C11 C16 109.3(4) . .
C16 C11 P1 112.1(4) . .
C16 C11 H11 105.3 . .
C11 C12 H12A 109.3 . .
C11 C12 H12B 109.3 . .
H12A C12 H12B 107.9 . .
C13 C12 C11 111.8(6) . .
C13 C12 H12A 109.3 . .
C13 C12 H12B 109.3 . .
C12 C13 H13A 108.7 . .
C12 C13 H13B 108.7 . .
H13A C13 H13B 107.6 . .
C14 C13 C12 114.3(6) . .
C14 C13 H13A 108.7 . .
C14 C13 H13B 108.7 . .
C13 C14 H14A 109.3 . .
C13 C14 H14B 109.3 . .
C13 C14 C15 111.6(4) . .
H14A C14 H14B 108.0 . .
C15 C14 H14A 109.3 . .
C15 C14 H14B 109.3 . .
C14 C15 H15A 109.3 . .
C14 C15 H15B 109.3 . .
C14 C15 C16 111.7(5) . .
H15A C15 H15B 107.9 . .
C16 C15 H15A 109.3 . .
C16 C15 H15B 109.3 . .
C11 C16 C15 112.0(5) . .
C11 C16 H16A 109.2 . .
C11 C16 H16B 109.2 . .
C15 C16 H16A 109.2 . .
C15 C16 H16B 109.2 . .
H16A C16 H16B 107.9 . .
Rh1 C1A H1A 114.0 . .
C2A C1A Rh1 71.7(10) . .
C2A C1A H1A 114.0 . .
C2A C1A C4A 127.4(14) . .
C4A C1A Rh1 106.6(11) . .
C4A C1A H1A 114.0 . .
Rh1 C2A H2A 112.1 . .
C1A C2A Rh1 73.6(10) . .
C1A C2A H2A 112.1 . .
C1A C2A C3A 130.0(13) . .
C3A C2A Rh1 109.5(8) . .
C3A C2A H2A 112.1 . .
C2A C3A H3AA 107.8 . .
C2A C3A H3AB 107.8 . .
H3AA C3A H3AB 107.2 . .
C4A C3A C2A 118.0(12) 2_655 .
C4A C3A H3AA 107.8 2_655 .
C4A C3A H3AB 107.8 2_655 .
C1A C4A H4AA 108.0 . .
C1A C4A H4AB 108.0 . .
C3A C4A C1A 117.3(12) 2_655 .
C3A C4A H4AA 108.0 2_655 .
C3A C4A H4AB 108.0 2_655 .
H4AA C4A H4AB 107.2 . .
P1 C11A H11A 106.5 . .
C12A C11A P1 115.4(9) . .
C12A C11A H11A 106.5 . .
C12A C11A C16A 112.0(11) . .
C16A C11A P1 109.5(8) . .
C16A C11A H11A 106.5 . .
C11A C12A H12C 109.5 . .
C11A C12A H12D 109.5 . .
C11A C12A C13A 110.9(9) . .
H12C C12A H12D 108.0 . .
C13A C12A H12C 109.5 . .
C13A C12A H12D 109.5 . .
C12A C13A H13C 110.5 . .
C12A C13A H13D 110.5 . .
H13C C13A H13D 108.6 . .
C14A C13A C12A 106.4(8) . .
C14A C13A H13C 110.5 . .
C14A C13A H13D 110.5 . .
C13A C14A H14C 109.4 . .
C13A C14A H14D 109.4 . .
H14C C14A H14D 108.0 . .
C15A C14A C13A 111.3(10) . .
C15A C14A H14C 109.4 . .
C15A C14A H14D 109.4 . .
C14A C15A H15C 109.6 . .
C14A C15A H15D 109.6 . .
C14A C15A C16A 110.2(10) . .
H15C C15A H15D 108.1 . .
C16A C15A H15C 109.6 . .
C16A C15A H15D 109.6 . .
C11A C16A H16C 109.1 . .
C11A C16A H16D 109.1 . .
C15A C16A C11A 112.4(10) . .
C15A C16A H16C 109.1 . .
C15A C16A H16D 109.1 . .
H16C C16A H16D 107.9 . .
P1 C17 H17A 109.4 . .
P1 C17 H17B 109.4 . .
H17A C17 H17B 108.0 . .
C18 C17 P1 111.1(4) . .
C18 C17 H17A 109.4 . .
C18 C17 H17B 109.4 . .
C17 C18 H18A 109.8 . .
C17 C18 H18B 109.8 . .
H18A C18 H18B 108.3 . .
C19 C18 C17 109.3(4) . .
C19 C18 H18A 109.8 . .
C19 C18 H18B 109.8 . .
P1 C19 H19A 108.5 2_655 .
P1 C19 H19B 108.5 2_655 .
C18 C19 P1 115.3(5) . 2_655
C18 C19 H19A 108.5 . .
C18 C19 H19B 108.5 . .
H19A C19 H19B 107.5 . .
C21 C20 B1 121.41(17) . .
C25 C20 C21 115.3(2) . .
C25 C20 B1 123.18(16) . .
C20 C21 H21 118.7 . .
C22 C21 C20 122.6(2) . .
C22 C21 H21 118.7 . .
C21 C22 C26 120.0(3) . .
C23 C22 C21 121.0(2) . .
C23 C22 C26 119.0(2) . .
C22 C23 H23 121.0 . .
C22 C23 C24 118.0(2) . .
C24 C23 H23 121.0 . .
C23 C24 C25 120.8(2) . .
C23 C24 C27 119.9(2) . .
C25 C24 C27 119.3(2) . .
C20 C25 H25 118.8 . .
C24 C25 C20 122.3(2) . .
C24 C25 H25 118.8 . .
F1 C26 C22 109.5(5) . .
F2 C26 C22 115.9(5) . .
F2 C26 F1 107.0(8) . .
F2 C26 F3 110.1(9) . .
F3 C26 C22 113.1(7) . .
F3 C26 F1 99.8(7) . .
F1B C26 C22 110.0(7) . .
F1B C26 F2B 110.9(13) . .
F1B C26 F3B 111.9(10) . .
F2B C26 C22 110.1(11) . .
F2B C26 F3B 102.7(9) . .
F3B C26 C22 111.1(8) . .
F1A C26 C22 116.2(8) . .
F1A C26 F2A 101.0(8) . .
F1A C26 F3A 113.1(9) . .
F2A C26 C22 106.7(5) . .
F3A C26 C22 116.2(7) . .
F3A C26 F2A 100.7(7) . .
C24 C27 F4A 99.3(3) . .
F4 C27 C24 115.9(3) . .
F4 C27 F5 99.5(4) . .
F5 C27 C24 109.2(3) . .
F6 C27 C24 116.9(5) . .
F6 C27 F4 112.0(5) . .
F6 C27 F5 100.6(5) . .
F5A C27 C24 119.0(4) . .
F5A C27 F4A 100.0(6) . .
F5A C27 F6A 124.4(8) . .
F6A C27 C24 112.4(7) . .
F6A C27 F4A 91.1(5) . .
C29 C28 C33 115.4(2) . .
C29 C28 B1 122.44(17) . .
C33 C28 B1 121.79(17) . .
C28 C29 H29 118.9 . .
C30 C29 C28 122.2(2) . .
C30 C29 H29 118.9 . .
C29 C30 C34 119.6(2) . .
C31 C30 C29 121.2(2) . .
C31 C30 C34 119.1(2) . .
C30 C31 H31 121.1 . .
C32 C31 C30 117.8(2) . .
C32 C31 H31 121.1 . .
C31 C32 C33 121.0(2) . .
C31 C32 C35 120.3(2) . .
C33 C32 C35 118.6(2) . .
C28 C33 H33 118.8 . .
C32 C33 C28 122.4(2) . .
C32 C33 H33 118.8 . .
F7 C34 C30 110.7(3) . .
F7 C34 F9 102.8(4) . .
F8 C34 C30 117.8(5) . .
F8 C34 F7 110.7(5) . .
F8 C34 F9 105.8(5) . .
F9 C34 C30 107.9(3) . .
F7A C34 C30 111.9(3) . .
F7A C34 F8A 98.3(5) . .
F8A C34 C30 107.9(5) . .
F9A C34 C30 121.3(5) . .
F9A C34 F7A 107.8(5) . .
F9A C34 F8A 107.0(7) . .
F10 C35 C32 118.4(10) . .
F10 C35 F11 107.5(11) . .
F10 C35 F12 103.2(12) . .
F11 C35 C32 105.9(8) . .
F12 C35 C32 115.1(10) . .
F12 C35 F11 106.0(13) . .
F10A C35 C32 109.0(6) . .
F11A C35 C32 115.5(5) . .
F11A C35 F10A 104.4(6) . .
F11A C35 F12A 107.2(7) . .
F12A C35 C32 111.9(6) . .
F12A C35 F10A 108.3(7) . .
C20 B1 C20 105.9(2) . 2_655
C20 B1 C28 113.28(10) 2_655 2_655
C20 B1 C28 111.19(10) 2_655 .
C20 B1 C28 113.28(10) . .
C20 B1 C28 111.19(10) . 2_655
C28 B1 C28 102.2(2) 2_655 .

loop_
_geom_bond_atom_site_label_1
_geom_bond_atom_site_label_2
_geom_bond_distance
_geom_bond_site_symmetry_2
Rh1 P1 2.3307(6) 2_655
Rh1 P1 2.3307(6) .
Rh1 C1 2.236(6) .
Rh1 C1 2.236(6) 2_655
Rh1 C2 2.226(17) 2_655
Rh1 C2 2.226(17) .
Rh1 C1A 2.24(2) .
Rh1 C1A 2.24(2) 2_655
Rh1 C2A 2.220(7) 2_655
Rh1 C2A 2.220(7) .
P1 C5 1.852(2) .
P1 C11 1.855(6) .
P1 C11A 1.851(12) .
P1 C17 1.904(6) .
C5 H5 1.0000 .
C5 C6 1.530(3) .
C5 C10 1.520(4) .
C6 H6A 0.9900 .
C6 H6B 0.9900 .
C6 C7 1.533(4) .
C7 H7A 0.9900 .
C7 H7B 0.9900 .
C7 C8 1.513(5) .
C8 H8A 0.9900 .
C8 H8B 0.9900 .
C8 C9 1.509(4) .
C9 H9A 0.9900 .
C9 H9B 0.9900 .
C9 C10 1.539(5) .
C10 H10A 0.9900 .
C10 H10B 0.9900 .
C1 H1 1.0000 .
C1 C2 1.358(13) .
C1 C4 1.554(13) .
C2 H2 1.0000 .
C2 C3 1.497(13) .
C3 H3A 0.9900 .
C3 H3B 0.9900 .
C3 C4 1.468(14) 2_655
C4 H4A 0.9900 .
C4 H4B 0.9900 .
C11 H11 1.0000 .
C11 C12 1.509(7) .
C11 C16 1.518(7) .
C12 H12A 0.9900 .
C12 H12B 0.9900 .
C12 C13 1.504(8) .
C13 H13A 0.9900 .
C13 H13B 0.9900 .
C13 C14 1.490(7) .
C14 H14A 0.9900 .
C14 H14B 0.9900 .
C14 C15 1.501(6) .
C15 H15A 0.9900 .
C15 H15B 0.9900 .
C15 C16 1.534(7) .
C16 H16A 0.9900 .
C16 H16B 0.9900 .
C1A H1A 1.0000 .
C1A C2A 1.333(15) .
C1A C4A 1.498(19) .
C2A H2A 1.0000 .
C2A C3A 1.503(18) .
C3A H3AA 0.9900 .
C3A H3AB 0.9900 .
C3A C4A 1.44(2) 2_655
C4A H4AA 0.9900 .
C4A H4AB 0.9900 .
C11A H11A 1.0000 .
C11A C12A 1.488(12) .
C11A C16A 1.542(12) .
C12A H12C 0.9900 .
C12A H12D 0.9900 .
C12A C13A 1.575(10) .
C13A H13C 0.9900 .
C13A H13D 0.9900 .
C13A C14A 1.521(10) .
C14A H14C 0.9900 .
C14A H14D 0.9900 .
C14A C15A 1.493(12) .
C15A H15C 0.9900 .
C15A H15D 0.9900 .
C15A C16A 1.514(11) .
C16A H16C 0.9900 .
C16A H16D 0.9900 .
C17 H17A 0.9900 .
C17 H17B 0.9900 .
C17 C18 1.539(10) .
C18 H18A 0.9900 .
C18 H18B 0.9900 .
C18 C19 1.513(10) .
C19 H19A 0.9900 .
C19 H19B 0.9900 .
C20 C21 1.403(3) .
C20 C25 1.396(3) .
C20 B1 1.633(3) .
C21 H21 0.9500 .
C21 C22 1.386(3) .
C22 C23 1.378(4) .
C22 C26 1.500(4) .
C23 H23 0.9500 .
C23 C24 1.388(4) .
C24 C25 1.392(3) .
C24 C27 1.492(4) .
C25 H25 0.9500 .
C26 F1 1.387(9) .
C26 F2 1.276(8) .
C26 F3 1.322(8) .
C26 F1B 1.302(11) .
C26 F2B 1.336(11) .
C26 F3B 1.363(12) .
C26 F1A 1.284(10) .
C26 F2A 1.442(8) .
C26 F3A 1.301(10) .
C27 F4 1.292(5) .
C27 F5 1.464(5) .
C27 F6 1.279(6) .
C27 F4A 1.600(6) .
C27 F5A 1.140(6) .
C27 F6A 1.289(8) .
C28 C29 1.397(3) .
C28 C33 1.398(3) .
C28 B1 1.645(3) .
C29 H29 0.9500 .
C29 C30 1.391(3) .
C30 C31 1.381(4) .
C30 C34 1.486(4) .
C31 H31 0.9500 .
C31 C32 1.375(4) .
C32 C33 1.394(3) .
C32 C35 1.494(4) .
C33 H33 0.9500 .
C34 F7 1.328(6) .
C34 F8 1.287(8) .
C34 F9 1.384(5) .
C34 F7A 1.363(7) .
C34 F8A 1.402(8) .
C34 F9A 1.268(7) .
C35 F10 1.313(12) .
C35 F11 1.363(11) .
C35 F12 1.336(12) .
C35 F10A 1.352(8) .
C35 F11A 1.328(7) .
C35 F12A 1.331(6) .

loop_
_geom_torsion_atom_site_label_1
_geom_torsion_atom_site_label_2
_geom_torsion_atom_site_label_3
_geom_torsion_atom_site_label_4
_geom_torsion
_geom_torsion_site_symmetry_4
Rh1 P1 C5 C6 47.5(2) .
Rh1 P1 C5 C10 174.12(18) .
Rh1 P1 C11 C12 -174.8(5) .
Rh1 P1 C11 C16 -46.1(5) .
Rh1 P1 C11A C12A 80.4(11) .
Rh1 P1 C11A C16A -47.1(11) .
Rh1 C1 C2 C3 -101.7(14) .
Rh1 C1 C4 C3 -12.2(10) 2_655
Rh1 C2 C3 C4 -40.1(10) 2_655
Rh1 C1A C2A C3A -101.9(14) .
Rh1 C1A C4A C3A 31.7(15) 2_655
Rh1 C2A C3A C4A -4.5(18) 2_655
P1 C5 C6 C7 -171.1(2) .
P1 C5 C10 C9 175.1(2) .
P1 C11 C12 C13 -174.9(5) .
P1 C11 C16 C15 170.3(4) .
P1 C11A C12A C13A 179.4(9) .
P1 C11A C16A C15A -179.7(9) .
P1 C17 C18 C19 -80.7(6) .
C5 P1 C11 C12 65.5(5) .
C5 P1 C11 C16 -165.8(4) .
C5 P1 C11A C12A -44.7(12) .
C5 P1 C11A C16A -172.2(8) .
C5 C6 C7 C8 -58.1(4) .
C6 C5 C10 C9 -57.3(3) .
C6 C7 C8 C9 55.7(4) .
C7 C8 C9 C10 -54.5(4) .
C8 C9 C10 C5 56.0(4) .
C10 C5 C6 C7 58.4(4) .
C1 C2 C3 C4 42.2(17) 2_655
C2 C1 C4 C3 -94.3(13) 2_655
C4 C1 C2 Rh1 105.9(8) .
C4 C1 C2 C3 4(2) .
C11 P1 C5 C6 165.6(3) .
C11 P1 C5 C10 -67.7(3) .
C11 C12 C13 C14 -54.0(9) .
C12 C11 C16 C15 -56.3(7) .
C12 C13 C14 C15 51.3(10) .
C13 C14 C15 C16 -51.0(9) .
C14 C15 C16 C11 55.0(7) .
C16 C11 C12 C13 55.1(8) .
C1A C2A C3A C4A 80(2) 2_655
C2A C1A C4A C3A -48(2) 2_655
C4A C1A C2A Rh1 97.3(19) .
C4A C1A C2A C3A -5(3) .
C11A P1 C5 C6 176.8(6) .
C11A P1 C5 C10 -56.6(6) .
C11A C12A C13A C14A 59.6(14) .
C12A C11A C16A C15A 51.0(15) .
C12A C13A C14A C15A -63.0(14) .
C13A C14A C15A C16A 60.9(14) .
C14A C15A C16A C11A -52.9(15) .
C16A C11A C12A C13A -54.5(14) .
C17 P1 C5 C6 -77.6(3) .
C17 P1 C5 C10 49.0(3) .
C17 P1 C11 C12 -39.7(6) .
C17 P1 C11 C16 89.0(5) .
C17 C18 C19 P1 80.2(6) 2_655
C20 C21 C22 C23 0.7(4) .
C20 C21 C22 C26 -178.5(3) .
C21 C20 C25 C24 2.5(3) .
C21 C20 B1 C20 86.00(19) 2_655
C21 C20 B1 C28 -151.90(19) .
C21 C20 B1 C28 -37.4(3) 2_655
C21 C22 C23 C24 1.1(4) .
C21 C22 C26 F1 70.9(8) .
C21 C22 C26 F2 -167.9(12) .
C21 C22 C26 F3 -39.4(7) .
C21 C22 C26 F1B -85.4(15) .
C21 C22 C26 F2B 152.1(10) .
C21 C22 C26 F3B 39.0(11) .
C21 C22 C26 F1A 124.9(10) .
C21 C22 C26 F2A -123.4(7) .
C21 C22 C26 F3A -12.0(11) .
C22 C23 C24 C25 -1.0(4) .
C22 C23 C24 C27 -179.0(3) .
C23 C22 C26 F1 -108.2(8) .
C23 C22 C26 F2 12.9(13) .
C23 C22 C26 F3 141.4(6) .
C23 C22 C26 F1B 95.4(15) .
C23 C22 C26 F2B -27.1(11) .
C23 C22 C26 F3B -140.2(11) .
C23 C22 C26 F1A -54.3(10) .
C23 C22 C26 F2A 57.4(7) .
C23 C22 C26 F3A 168.9(10) .
C23 C24 C25 C20 -0.8(4) .
C23 C24 C27 F4 -129.0(4) .
C23 C24 C27 F5 119.7(3) .
C23 C24 C27 F6 6.5(6) .
C23 C24 C27 F4A -70.3(4) .
C23 C24 C27 F5A -177.2(7) .
C23 C24 C27 F6A 24.8(7) .
C25 C20 C21 C22 -2.4(3) .
C25 C20 B1 C20 -89.9(2) 2_655
C25 C20 B1 C28 32.2(3) .
C25 C20 B1 C28 146.64(19) 2_655
C25 C24 C27 F4 52.9(5) .
C25 C24 C27 F5 -58.4(3) .
C25 C24 C27 F6 -171.6(5) .
C25 C24 C27 F4A 111.6(4) .
C25 C24 C27 F5A 4.7(8) .
C25 C24 C27 F6A -153.2(6) .
C26 C22 C23 C24 -179.8(3) .
C27 C24 C25 C20 177.2(2) .
C28 C29 C30 C31 0.3(4) .
C28 C29 C30 C34 177.7(3) .
C29 C28 C33 C32 -1.6(4) .
C29 C28 B1 C20 34.8(3) .
C29 C28 B1 C20 153.91(19) 2_655
C29 C28 B1 C28 -84.9(2) 2_655
C29 C30 C31 C32 -1.4(4) .
C29 C30 C34 F7 -100.8(6) .
C29 C30 C34 F8 27.9(7) .
C29 C30 C34 F9 147.5(3) .
C29 C30 C34 F7A -58.6(6) .
C29 C30 C34 F8A 48.4(5) .
C29 C30 C34 F9A 172.3(7) .
C30 C31 C32 C33 0.9(4) .
C30 C31 C32 C35 178.8(3) .
C31 C30 C34 F7 76.7(6) .
C31 C30 C34 F8 -154.6(6) .
C31 C30 C34 F9 -35.1(5) .
C31 C30 C34 F7A 118.8(5) .
C31 C30 C34 F8A -134.1(5) .
C31 C30 C34 F9A -10.3(8) .
C31 C32 C33 C28 0.6(4) .
C31 C32 C35 F10 -121.9(15) .
C31 C32 C35 F11 117.5(12) .
C31 C32 C35 F12 0.8(13) .
C31 C32 C35 F10A -103.8(8) .
C31 C32 C35 F11A 139.0(8) .
C31 C32 C35 F12A 16.0(9) .
C33 C28 C29 C30 1.1(3) .
C33 C28 B1 C20 -152.8(2) .
C33 C28 B1 C20 -33.7(3) 2_655
C33 C28 B1 C28 87.5(2) 2_655
C33 C32 C35 F10 56.1(15) .
C33 C32 C35 F11 -64.5(12) .
C33 C32 C35 F12 178.7(12) .
C33 C32 C35 F10A 74.2(8) .
C33 C32 C35 F11A -43.0(9) .
C33 C32 C35 F12A -166.1(8) .
C34 C30 C31 C32 -178.8(3) .
C35 C32 C33 C28 -177.3(3) .
B1 C20 C21 C22 -178.6(2) .
B1 C20 C25 C24 178.6(2) .
B1 C28 C29 C30 174.0(2) .
B1 C28 C33 C32 -174.5(2) .
